data_7160733
loop_
_publ_author_name
'Luo, Xuanyang'
'Brennan, Luke E.'
'Hawes, Chris S.'
'Kr&#xe4;mer, Tobias'
'Farragher, John'
'Robinson, Shane'
'Kavanagh, Kevin'
'Elmes, Robert B. P.'

_publ_section_title
;
 Thiosquaramides: dual-function ionophores for Zn<sup>2+</sup> and
 Cl<sup>-</sup> with ion dependent anti-microbial activity.
;
_journal_issue 40
_journal_name_full 'Organic &amp; biomolecular chemistry'
_journal_page_first 9142
_journal_page_last 9151
_journal_paper_doi 10.1039/d5ob01166c
_journal_volume 23
_journal_year 2025
_chemical_formula_moiety 'C12 H20 N2 S2'
_chemical_formula_sum 'C12 H20 N2 S2'
_chemical_formula_weight 256.42
_space_group_crystal_system monoclinic
_space_group_IT_number 12
_space_group_name_Hall '-C 2y'
_space_group_name_H-M_alt 'C 1 2/m 1'
_atom_sites_solution_hydrogens mixed
_atom_sites_solution_primary dual
_audit_creation_date 2024-01-05
_audit_creation_method
;
Olex2 1.5
(compiled 2023.08.24 svn.re1ec1418 for OlexSys, GUI svn.r6817)
;
_audit_update_record
;
2024-01-08 deposited with the CCDC.	2025-09-19 downloaded from the CCDC.
;
_cell_angle_alpha 90
_cell_angle_beta 103.668(4)
_cell_angle_gamma 90
_cell_formula_units_Z 2
_cell_length_a 8.4881(12)
_cell_length_b 6.8098(9)
_cell_length_c 12.4405(17)
_cell_measurement_reflns_used 1967
_cell_measurement_temperature 150.00
_cell_measurement_theta_max 25.982
_cell_measurement_theta_min 3.88
_cell_volume 698.73(17)
_computing_cell_refinement 'SAINT V8.38A (Bruker, 2018)'
_computing_data_collection 'SAINT V8.38A (Bruker, 2018)'
_computing_data_reduction 'SAINT V8.38A (Bruker, 2018)'
_computing_molecular_graphics 'Olex2 1.5 (Dolomanov et al., 2009)'
_computing_publication_material 'Olex2 1.5 (Dolomanov et al., 2009)'
_computing_structure_refinement 'XL  (Sheldrick, 2008)'
_computing_structure_solution 'SHELXT 2014/5 (Sheldrick, 2014)'
_diffrn_ambient_temperature 150.00
_diffrn_measured_fraction_theta_full 0.999
_diffrn_measured_fraction_theta_max 0.999
_diffrn_measurement_device_type 'Bruker D8 Quest ECO'
_diffrn_measurement_method '\f and \w scans'
_diffrn_radiation_type MoK\a
_diffrn_radiation_wavelength 0.71073
_diffrn_reflns_av_R_equivalents 0.0735
_diffrn_reflns_av_unetI/netI 0.0476
_diffrn_reflns_Laue_measured_fraction_full 0.999
_diffrn_reflns_Laue_measured_fraction_max 0.999
_diffrn_reflns_limit_h_max 10
_diffrn_reflns_limit_h_min -10
_diffrn_reflns_limit_k_max 8
_diffrn_reflns_limit_k_min -8
_diffrn_reflns_limit_l_max 15
_diffrn_reflns_limit_l_min -15
_diffrn_reflns_number 6198
_diffrn_reflns_point_group_measured_fraction_full 0.999
_diffrn_reflns_point_group_measured_fraction_max 0.999
_diffrn_reflns_theta_full 25.242
_diffrn_reflns_theta_max 26.327
_diffrn_reflns_theta_min 3.371
_diffrn_source_current 20.0
_diffrn_source_power 1.0
_diffrn_source_voltage 50.0
_diffrn_standards_number 0
_exptl_absorpt_coefficient_mu 0.359
_exptl_absorpt_correction_T_max 0.7454
_exptl_absorpt_correction_T_min 0.6457
_exptl_absorpt_correction_type multi-scan
_exptl_absorpt_process_details
;
SADABS-2016/2 (Bruker,2016/2) was used for absorption correction.
wR2(int) was 0.0813 before and 0.0660 after correction.
The Ratio of minimum to maximum transmission is 0.8662.
The \l/2 correction factor is Not present.
;
_exptl_crystal_colour yellow
_exptl_crystal_colour_primary yellow
_exptl_crystal_density_diffrn 1.219
_exptl_crystal_description block
_exptl_crystal_F_000 276
_exptl_crystal_size_max 0.2
_exptl_crystal_size_mid 0.11
_exptl_crystal_size_min 0.04
_refine_diff_density_max 0.227
_refine_diff_density_min -0.248
_refine_diff_density_rms 0.049
_refine_ls_extinction_method none
_refine_ls_goodness_of_fit_ref 1.093
_refine_ls_hydrogen_treatment mixed
_refine_ls_matrix_type full
_refine_ls_number_parameters 71
_refine_ls_number_reflns 778
_refine_ls_number_restraints 1
_refine_ls_restrained_S_all 1.093
_refine_ls_R_factor_all 0.0723
_refine_ls_R_factor_gt 0.0506
_refine_ls_shift/su_max 0.000
_refine_ls_shift/su_mean 0.000
_refine_ls_structure_factor_coef Fsqd
_refine_ls_weighting_details 'w=1/[\s^2^(Fo^2^)+(0.0175P)^2^+0.9594P] where P=(Fo^2^+2Fc^2^)/3'
_refine_ls_weighting_scheme calc
_refine_ls_wR_factor_gt 0.0822
_refine_ls_wR_factor_ref 0.0879
_reflns_Friedel_coverage 0.000
_reflns_number_gt 618
_reflns_number_total 778
_reflns_threshold_expression 'I > 2\s(I)'
_cod_data_source_file d5ob01166c2.cif
_cod_data_source_block 3
_cod_depositor_comments 'Adding full bibliography for 7160733--7160735.cif.'
_cod_database_code 7160733
_shelx_shelxl_version_number 2018/3
_shelx_space_group_comment
;
The symmetry employed for this shelxl refinement is uniquely defined
by the following loop, which should always be used as a source of
symmetry information in preference to the above space-group names.
They are only intended as comments.
;
_shelx_estimated_absorpt_t_max 0.986
_shelx_estimated_absorpt_t_min 0.932
_olex2_refinement_description
;
1. Restrained distances
 N1-H1
 0.88 with sigma of 0.02
2. Others
 Fixed Sof: H1(0.5) C1(0.5) C2(0.5) C3(0.5) H3A(0.5) H3B(0.5) C4(0.5) H4A(0.5)
 H4B(0.5) C5(0.5) H5A(0.5) H5B(0.5) C6(0.5) H6A(0.5) H6B(0.5) H6C(0.5)
3.a Secondary CH2 refined with riding coordinates:
 C3(H3A,H3B), C4(H4A,H4B), C5(H5A,H5B)
3.b Idealised Me refined as rotating group:
 C6(H6A,H6B,H6C)
;
_olex2_submission_special_instructions 'No special instructions were received'

loop_
_space_group_symop_operation_xyz
'x, y, z'
'-x, y, -z'
'x+1/2, y+1/2, z'
'-x+1/2, y+1/2, -z'
'-x, -y, -z'
'x, -y, z'
'-x+1/2, -y+1/2, -z'
'x+1/2, -y+1/2, z'

loop_
_atom_site_label
_atom_site_type_symbol
_atom_site_fract_x
_atom_site_fract_y
_atom_site_fract_z
_atom_site_U_iso_or_equiv
_atom_site_adp_type
_atom_site_occupancy
_atom_site_site_symmetry_order
_atom_site_calc_flag
_atom_site_refinement_flags_posn
_atom_site_refinement_flags_adp
_atom_site_refinement_flags_occupancy
_atom_site_disorder_assembly
_atom_site_disorder_group
S1 S 0.58752(11) 0.000000 0.37234(8) 0.0384(3) Uani 1 2 d S T P A .
N1 N 0.5652(4) 0.500000 0.3886(2) 0.0365(7) Uani 1 2 d DS T P . .
H1 H 0.544(8) 0.616(5) 0.413(5) 0.044 Uiso 0.5 1 d D U P . .
C1 C 0.5327(5) 0.1565(6) 0.4504(3) 0.0305(10) Uani 0.5 1 d . . P . .
C2 C 0.5306(7) 0.3698(7) 0.4505(4) 0.0304(12) Uani 0.5 1 d . . P A .
C3 C 0.6221(5) 0.5296(16) 0.2877(3) 0.030(2) Uani 0.5 1 d . . P A -1
H3A H 0.689022 0.415510 0.277111 0.036 Uiso 0.5 1 calc R U P A -1
H3B H 0.692232 0.647532 0.297090 0.036 Uiso 0.5 1 calc R U P A -1
C4 C 0.4882(6) 0.5547(7) 0.1863(3) 0.0434(16) Uani 0.5 1 d . . P A -1
H4A H 0.537746 0.559102 0.121803 0.052 Uiso 0.5 1 calc R U P A -1
H4B H 0.437845 0.684546 0.191057 0.052 Uiso 0.5 1 calc R U P A -1
C5 C 0.3550(6) 0.4046(7) 0.1623(4) 0.0380(11) Uani 0.5 1 d . . P A -1
H5A H 0.311904 0.387954 0.229108 0.046 Uiso 0.5 1 calc R U P A -1
H5B H 0.401089 0.277075 0.146891 0.046 Uiso 0.5 1 calc R U P A -1
C6 C 0.2161(5) 0.4575(12) 0.0654(3) 0.053(3) Uani 0.5 1 d . . P A -1
H6A H 0.256939 0.470822 -0.001619 0.079 Uiso 0.5 1 calc R U P A -1
H6B H 0.167722 0.581977 0.080678 0.079 Uiso 0.5 1 calc R U P A -1
H6C H 0.133812 0.353698 0.054517 0.079 Uiso 0.5 1 calc R U P A -1

loop_
_atom_site_aniso_label
_atom_site_aniso_U_11
_atom_site_aniso_U_22
_atom_site_aniso_U_33
_atom_site_aniso_U_23
_atom_site_aniso_U_13
_atom_site_aniso_U_12
S1 0.0403(5) 0.0334(5) 0.0408(5) 0.000 0.0081(4) 0.000
N1 0.0382(17) 0.0362(16) 0.0321(17) 0.000 0.0023(13) 0.000
C1 0.028(2) 0.026(2) 0.034(2) 0.0031(19) -0.0010(18) 0.0018(19)
C2 0.027(2) 0.027(2) 0.032(3) 0.001(2) -0.005(2) -0.003(2)
C3 0.037(2) 0.010(7) 0.043(2) -0.005(2) 0.0107(16) 0.000(2)
C4 0.050(3) 0.050(5) 0.032(2) 0.004(2) 0.014(2) -0.010(2)
C5 0.036(3) 0.038(2) 0.039(3) 0.000(2) 0.007(2) 0.000(2)
C6 0.047(3) 0.060(8) 0.041(3) -0.004(3) -0.008(2) -0.001(3)

loop_
_atom_type_symbol
_atom_type_description
_atom_type_scat_dispersion_real
_atom_type_scat_dispersion_imag
_atom_type_scat_source
C C 0.0033 0.0016 'International Tables Vol C Tables 4.2.6.8 and 6.1.1.4'
H H 0.0000 0.0000 'International Tables Vol C Tables 4.2.6.8 and 6.1.1.4'
N N 0.0061 0.0033 'International Tables Vol C Tables 4.2.6.8 and 6.1.1.4'
S S 0.1246 0.1234 'International Tables Vol C Tables 4.2.6.8 and 6.1.1.4'

loop_
_geom_angle_atom_site_label_1
_geom_angle_atom_site_label_2
_geom_angle_atom_site_label_3
_geom_angle
_geom_angle_site_symmetry_1
_geom_angle_site_symmetry_3
_geom_angle_publ_flag
C1 S1 C1 84.6(3) . 6 ?
H1 N1 H1 128(8) . 6_565 ?
C2 N1 H1 109(4) . . ?
C2 N1 H1 109(4) 6_565 6_565 ?
C2 N1 H1 20(4) 6_565 . ?
C2 N1 H1 20(4) . 6_565 ?
C2 N1 C2 90.0(4) . 6_565 ?
C2 N1 C3 127.1(5) 6_565 . ?
C2 N1 C3 143.0(5) . . ?
C3 N1 H1 108(4) . . ?
C3 N1 H1 124(4) . 6_565 ?
C1 C1 S1 137.70(15) 2_656 . ?
C2 C1 S1 132.8(4) . . ?
C2 C1 C1 89.5(3) . 2_656 ?
N1 C2 H1 35(5) . 6_565 ?
N1 C2 C1 134.5(4) . . ?
N1 C2 C2 135.0(2) . 2_656 ?
N1 C2 C2 45.0(2) . 6_565 ?
C1 C2 H1 100(5) . 6_565 ?
C1 C2 C2 179.3(3) . 6_565 ?
C2 C2 H1 167(7) 2_656 6_565 ?
C2 C2 H1 79(5) 6_565 6_565 ?
C2 C2 C1 90.5(3) 2_656 . ?
C2 C2 C2 89.999(1) 2_656 6_565 ?
N1 C3 H3A 108.8 . . ?
N1 C3 H3B 108.8 . . ?
N1 C3 C4 113.7(3) . . ?
H3A C3 H3B 107.7 . . ?
C4 C3 H3A 108.8 . . ?
C4 C3 H3B 108.8 . . ?
C3 C4 H4A 107.7 . . ?
C3 C4 H4B 107.7 . . ?
C3 C4 C5 118.4(5) . . ?
H4A C4 H4B 107.1 . . ?
C5 C4 H4A 107.7 . . ?
C5 C4 H4B 107.7 . . ?
C4 C5 H5A 108.8 . . ?
C4 C5 H5B 108.8 . . ?
C4 C5 C6 113.8(4) . . ?
H5A C5 H5B 107.7 . . ?
C6 C5 H5A 108.8 . . ?
C6 C5 H5B 108.8 . . ?
C5 C6 H6A 109.5 . . ?
C5 C6 H6B 109.5 . . ?
C5 C6 H6C 109.5 . . ?
H6A C6 H6B 109.5 . . ?
H6A C6 H6C 109.5 . . ?
H6B C6 H6C 109.5 . . ?

loop_
_geom_bond_atom_site_label_1
_geom_bond_atom_site_label_2
_geom_bond_distance
_geom_bond_site_symmetry_2
_geom_bond_publ_flag
S1 C1 1.584(4) . ?
S1 C1 1.584(4) 6 ?
N1 H1 0.88(2) . ?
N1 H1 0.88(2) 6_565 ?
N1 C2 1.254(5) 6_565 ?
N1 C2 1.254(5) . ?
N1 C3 1.461(5) . ?
C1 C1 1.468(9) 2_656 ?
C1 C2 1.453(6) . ?
C2 C2 1.445(9) 2_656 ?
C2 C2 1.773(9) 6_565 ?
C3 H3A 0.9900 . ?
C3 H3B 0.9900 . ?
C3 C4 1.495(6) . ?
C4 H4A 0.9900 . ?
C4 H4B 0.9900 . ?
C4 C5 1.501(6) . ?
C5 H5A 0.9900 . ?
C5 H5B 0.9900 . ?
C5 C6 1.517(6) . ?
C6 H6A 0.9800 . ?
C6 H6B 0.9800 . ?
C6 H6C 0.9800 . ?

loop_
_geom_torsion_atom_site_label_1
_geom_torsion_atom_site_label_2
_geom_torsion_atom_site_label_3
_geom_torsion_atom_site_label_4
_geom_torsion
_geom_torsion_site_symmetry_1
_geom_torsion_site_symmetry_2
_geom_torsion_site_symmetry_3
_geom_torsion_site_symmetry_4
_geom_torsion_publ_flag
S1 C1 C2 N1 2.8(9) . . . . ?
S1 C1 C2 C2 -178.3(4) . . . 2_656 ?
N1 C3 C4 C5 -51.5(8) . . . . ?
C1 S1 C1 C1 1.6(7) 6 . . 2_656 ?
C1 S1 C1 C2 -179.3(4) 6 . . . ?
C1 C1 C2 N1 -177.8(5) 2_656 . . . ?
C1 C1 C2 C2 1.1(5) 2_656 . . 2_656 ?
C2 N1 C2 C1 -179.2(4) 6_565 . . . ?
C2 N1 C2 C2 2.4(10) 6_565 . . 2_656 ?
C2 N1 C3 C4 -86.4(7) 6_565 . . . ?
C2 N1 C3 C4 93.9(8) . . . . ?
C3 N1 C2 C1 0.6(10) . . . . ?
C3 N1 C2 C2 179.8(7) . . . 6_565 ?
C3 N1 C2 C2 -177.8(7) . . . 2_656 ?
C3 C4 C5 C6 173.1(5) . . . . ?
